data_4077939
loop_
_publ_author_name
'Harhausen, Marcel'
'Fr\"ohlich, Roland'
'Kehr, Gerald'
'Erker, Gerhard'

_publ_section_title
;
 Reactions of Modified Intermolecular Frustrated P/B Lewis Pairs with
 Dihydrogen, Ethene, and Carbon Dioxide
;
_journal_issue 7
_journal_name_full Organometallics
_journal_page_first 2801
_journal_paper_doi 10.1021/om201076f
_journal_volume 31
_journal_year 2012
_chemical_formula_sum 'C52 H49 B F15 O2 P'
_chemical_formula_weight 1032.69
_chemical_name_systematic
; 
 ? 
;
_space_group_IT_number 2
_symmetry_cell_setting triclinic
_symmetry_space_group_name_Hall '-P 1'
_symmetry_space_group_name_H-M 'P -1'
_atom_sites_solution_hydrogens geom
_atom_sites_solution_primary direct
_atom_sites_solution_secondary difmap
_audit_creation_method SHELXL-97
_cell_angle_alpha 85.623(2)
_cell_angle_beta 82.110(2)
_cell_angle_gamma 81.036(2)
_cell_formula_units_Z 2
_cell_length_a 9.2878(4)
_cell_length_b 12.0852(5)
_cell_length_c 22.1319(11)
_cell_measurement_reflns_used 7514
_cell_measurement_temperature 223(2)
_cell_measurement_theta_max 68.25
_cell_measurement_theta_min 0.88
_cell_volume 2426.79(19)
_computing_cell_refinement 'Collect (Nonius B.V., 1998)'
_computing_data_collection 'Collect (Nonius B.V., 1998)'
_computing_data_reduction 'Denzo-SMN (Otwinowski & Minor, 1997)'
_computing_molecular_graphics 'XP (BrukerAXS, 2000)'
_computing_publication_material 'SHELXL-97 (Sheldrick, 1997)'
_computing_structure_refinement 'SHELXL-97 (Sheldrick, 1997)'
_computing_structure_solution 'SHELXS-97 (Sheldrick, 1990)'
_diffrn_ambient_temperature 223(2)
_diffrn_measured_fraction_theta_full 0.958
_diffrn_measured_fraction_theta_max 0.958
_diffrn_measurement_device_type 'Nonius KappaCCD APEXII'
_diffrn_measurement_method '\w and \f scans'
_diffrn_radiation_monochromator graphite
_diffrn_radiation_source 'fine-focus sealed tube'
_diffrn_radiation_type CuK\a
_diffrn_radiation_wavelength 1.54178
_diffrn_reflns_av_R_equivalents 0.081
_diffrn_reflns_av_sigmaI/netI 0.0477
_diffrn_reflns_limit_h_max 11
_diffrn_reflns_limit_h_min 10
_diffrn_reflns_limit_k_max 14
_diffrn_reflns_limit_k_min -13
_diffrn_reflns_limit_l_max 26
_diffrn_reflns_limit_l_min -25
_diffrn_reflns_number 30139
_diffrn_reflns_theta_full 67.58
_diffrn_reflns_theta_max 67.58
_diffrn_reflns_theta_min 3.71
_exptl_absorpt_coefficient_mu 1.377
_exptl_absorpt_correction_T_max 0.9599
_exptl_absorpt_correction_T_min 0.8201
_exptl_absorpt_correction_type multi-scan
_exptl_absorpt_process_details 'Denzo (Otwinowski, Borek, Majewski & Minor, 2003)'
_exptl_crystal_colour colourless
_exptl_crystal_density_diffrn 1.413
_exptl_crystal_density_method 'not measured'
_exptl_crystal_description plate
_exptl_crystal_F_000 1064
_exptl_crystal_size_max 0.15
_exptl_crystal_size_mid 0.10
_exptl_crystal_size_min 0.03
_refine_diff_density_max 0.597
_refine_diff_density_min -0.283
_refine_diff_density_rms 0.050
_refine_ls_extinction_method none
_refine_ls_goodness_of_fit_ref 1.025
_refine_ls_hydrogen_treatment constr
_refine_ls_matrix_type full
_refine_ls_number_parameters 646
_refine_ls_number_reflns 8393
_refine_ls_number_restraints 0
_refine_ls_restrained_S_all 1.025
_refine_ls_R_factor_all 0.0873
_refine_ls_R_factor_gt 0.0571
_refine_ls_shift/su_max 0.000
_refine_ls_shift/su_mean 0.000
_refine_ls_structure_factor_coef Fsqd
_refine_ls_weighting_details 'calc w=1/[\s^2^(Fo^2^)+(0.0441P)^2^+2.6757P] where P=(Fo^2^+2Fc^2^)/3'
_refine_ls_weighting_scheme calc
_refine_ls_wR_factor_gt 0.1226
_refine_ls_wR_factor_ref 0.1413
_reflns_number_gt 5990
_reflns_number_total 8393
_reflns_threshold_expression >2sigma(I)
_cod_data_source_file om201076f_si_002.cif
_cod_data_source_block erk5424
_cod_original_sg_symbol_H-M P-1
_cod_database_code 4077939

loop_
_symmetry_equiv_pos_as_xyz
'x, y, z'
'-x, -y, -z'

loop_
_atom_site_label
_atom_site_type_symbol
_atom_site_fract_x
_atom_site_fract_y
_atom_site_fract_z
_atom_site_U_iso_or_equiv
_atom_site_adp_type
_atom_site_occupancy
_atom_site_symmetry_multiplicity
_atom_site_calc_flag
_atom_site_refinement_flags
P1 P 0.76354(8) 0.42216(6) 0.27814(3) 0.03433(18) Uani 1 1 d .
B1 B 0.5610(4) 0.7365(3) 0.33286(16) 0.0372(8) Uani 1 1 d .
C1 C 0.6355(3) 0.5572(2) 0.28427(13) 0.0362(7) Uani 1 1 d .
O1 O 0.5567(2) 0.58086(17) 0.24444(10) 0.0460(5) Uani 1 1 d .
O2 O 0.6485(2) 0.61612(16) 0.32922(8) 0.0359(5) Uani 1 1 d .
C11 C 0.9206(3) 0.4658(2) 0.22866(13) 0.0366(7) Uani 1 1 d .
C12 C 0.9774(3) 0.4367(3) 0.16888(14) 0.0431(7) Uani 1 1 d .
C13 C 1.1015(4) 0.4828(3) 0.14217(16) 0.0583(9) Uani 1 1 d .
H13 H 1.1412 0.4651 0.1021 0.070 Uiso 1 1 calc R
C14 C 1.1683(4) 0.5529(3) 0.17160(17) 0.0622(10) Uani 1 1 d .
H14 H 1.2535 0.5799 0.1522 0.075 Uiso 1 1 calc R
C15 C 1.1103(4) 0.5833(3) 0.22951(16) 0.0537(9) Uani 1 1 d .
H15 H 1.1536 0.6329 0.2496 0.064 Uiso 1 1 calc R
C16 C 0.9876(3) 0.5401(3) 0.25760(15) 0.0446(8) Uani 1 1 d .
H16 H 0.9477 0.5608 0.2972 0.054 Uiso 1 1 calc R
C21 C 0.9160(3) 0.3633(3) 0.13015(13) 0.0451(8) Uani 1 1 d .
C22 C 0.9844(4) 0.2520(3) 0.12164(15) 0.0492(8) Uani 1 1 d .
C23 C 0.9331(4) 0.1894(3) 0.08137(16) 0.0580(9) Uani 1 1 d .
H23 H 0.9772 0.1146 0.0766 0.070 Uiso 1 1 calc R
C24 C 0.8201(4) 0.2325(3) 0.04811(16) 0.0600(10) Uani 1 1 d .
C25 C 0.7568(4) 0.3425(4) 0.05609(15) 0.0614(10) Uani 1 1 d .
H25 H 0.6796 0.3730 0.0336 0.074 Uiso 1 1 calc R
C26 C 0.8019(4) 0.4105(3) 0.09599(14) 0.0509(8) Uani 1 1 d .
C31 C 1.1171(4) 0.1990(3) 0.15264(16) 0.0544(9) Uani 1 1 d .
H31 H 1.1257 0.2472 0.1858 0.065 Uiso 1 1 calc R
C32 C 1.2566(4) 0.1981(4) 0.1065(2) 0.0782(12) Uani 1 1 d .
H32A H 1.2471 0.1572 0.0715 0.117 Uiso 1 1 calc R
H32B H 1.3410 0.1619 0.1256 0.117 Uiso 1 1 calc R
H32C H 1.2698 0.2746 0.0931 0.117 Uiso 1 1 calc R
C33 C 1.1091(5) 0.0806(3) 0.1808(2) 0.0742(12) Uani 1 1 d .
H33A H 1.0197 0.0805 0.2092 0.111 Uiso 1 1 calc R
H33B H 1.1935 0.0558 0.2024 0.111 Uiso 1 1 calc R
H33C H 1.1090 0.0302 0.1487 0.111 Uiso 1 1 calc R
C34 C 0.7696(5) 0.1618(4) 0.00340(18) 0.0775(13) Uani 1 1 d .
H34 H 0.8342 0.0886 0.0052 0.093 Uiso 1 1 calc R
C35 C 0.7946(6) 0.2051(5) -0.0594(2) 0.1037(18) Uani 1 1 d .
H35A H 0.7733 0.1517 -0.0863 0.156 Uiso 1 1 calc R
H35B H 0.8964 0.2166 -0.0692 0.156 Uiso 1 1 calc R
H35C H 0.7309 0.2758 -0.0646 0.156 Uiso 1 1 calc R
C36 C 0.6173(5) 0.1363(4) 0.0235(2) 0.0876(14) Uani 1 1 d .
H36A H 0.5480 0.2051 0.0223 0.131 Uiso 1 1 calc R
H36B H 0.6115 0.1028 0.0648 0.131 Uiso 1 1 calc R
H36C H 0.5936 0.0843 -0.0037 0.131 Uiso 1 1 calc R
C37 C 0.7351(4) 0.5336(3) 0.09892(16) 0.0626(10) Uani 1 1 d .
H37 H 0.7540 0.5596 0.1381 0.075 Uiso 1 1 calc R
C38 C 0.8131(6) 0.6027(4) 0.0473(2) 0.0975(17) Uani 1 1 d .
H38A H 0.9175 0.5919 0.0505 0.146 Uiso 1 1 calc R
H38B H 0.7736 0.6815 0.0505 0.146 Uiso 1 1 calc R
H38C H 0.7976 0.5785 0.0082 0.146 Uiso 1 1 calc R
C39 C 0.5692(5) 0.5537(4) 0.0978(2) 0.0920(15) Uani 1 1 d .
H39A H 0.5476 0.5366 0.0582 0.138 Uiso 1 1 calc R
H39B H 0.5314 0.6316 0.1052 0.138 Uiso 1 1 calc R
H39C H 0.5230 0.5056 0.1293 0.138 Uiso 1 1 calc R
C41 C 0.6589(3) 0.3288(2) 0.24787(14) 0.0394(7) Uani 1 1 d .
H41 H 0.6543 0.3533 0.2044 0.047 Uiso 1 1 calc R
C42 C 0.7326(4) 0.2062(3) 0.24909(16) 0.0487(8) Uani 1 1 d .
H42A H 0.8337 0.2013 0.2286 0.058 Uiso 1 1 calc R
H42B H 0.7359 0.1769 0.2915 0.058 Uiso 1 1 calc R
C43 C 0.6463(5) 0.1363(3) 0.21679(18) 0.0631(10) Uani 1 1 d .
H43A H 0.6500 0.1623 0.1736 0.076 Uiso 1 1 calc R
H43B H 0.6923 0.0577 0.2188 0.076 Uiso 1 1 calc R
C44 C 0.4881(5) 0.1444(3) 0.2451(2) 0.0664(11) Uani 1 1 d .
H44A H 0.4837 0.1108 0.2870 0.080 Uiso 1 1 calc R
H44B H 0.4352 0.1020 0.2217 0.080 Uiso 1 1 calc R
C45 C 0.4146(4) 0.2654(3) 0.24616(19) 0.0609(10) Uani 1 1 d .
H45A H 0.3140 0.2685 0.2670 0.073 Uiso 1 1 calc R
H45B H 0.4091 0.2963 0.2042 0.073 Uiso 1 1 calc R
C46 C 0.4989(4) 0.3367(3) 0.27882(16) 0.0514(8) Uani 1 1 d .
H46A H 0.4975 0.3101 0.3218 0.062 Uiso 1 1 calc R
H46B H 0.4516 0.4151 0.2772 0.062 Uiso 1 1 calc R
C51 C 0.8312(3) 0.3730(3) 0.35037(13) 0.0411(7) Uani 1 1 d .
H51 H 0.8612 0.4395 0.3660 0.049 Uiso 1 1 calc R
C52 C 0.9722(4) 0.2875(3) 0.34114(15) 0.0517(8) Uani 1 1 d .
H52A H 0.9497 0.2187 0.3260 0.062 Uiso 1 1 calc R
H52B H 1.0442 0.3183 0.3105 0.062 Uiso 1 1 calc R
C53 C 1.0370(4) 0.2598(4) 0.40091(18) 0.0654(10) Uani 1 1 d .
H53A H 1.1222 0.2009 0.3948 0.078 Uiso 1 1 calc R
H53B H 1.0710 0.3266 0.4131 0.078 Uiso 1 1 calc R
C54 C 0.9273(5) 0.2211(4) 0.45075(17) 0.0698(11) Uani 1 1 d .
H54A H 0.9712 0.2089 0.4890 0.084 Uiso 1 1 calc R
H54B H 0.9025 0.1493 0.4408 0.084 Uiso 1 1 calc R
C55 C 0.7880(4) 0.3055(3) 0.45979(15) 0.0621(10) Uani 1 1 d .
H55A H 0.8110 0.3744 0.4744 0.074 Uiso 1 1 calc R
H55B H 0.7172 0.2749 0.4911 0.074 Uiso 1 1 calc R
C56 C 0.7180(4) 0.3336(3) 0.40032(14) 0.0504(8) Uani 1 1 d .
H56A H 0.6839 0.2669 0.3880 0.060 Uiso 1 1 calc R
H56B H 0.6332 0.3926 0.4069 0.060 Uiso 1 1 calc R
C61 C 0.6147(4) 0.7977(2) 0.26684(14) 0.0419(7) Uani 1 1 d .
C62 C 0.7627(4) 0.8069(3) 0.25161(14) 0.0449(8) Uani 1 1 d .
F62 F 0.85447(19) 0.78256(15) 0.29498(8) 0.0517(5) Uani 1 1 d .
C63 C 0.8267(4) 0.8377(3) 0.19479(17) 0.0562(9) Uani 1 1 d .
F63 F 0.9718(3) 0.84414(18) 0.18429(10) 0.0769(7) Uani 1 1 d .
C64 C 0.7410(5) 0.8639(3) 0.14821(17) 0.0657(11) Uani 1 1 d .
F64 F 0.8016(3) 0.8955(2) 0.09214(10) 0.0973(9) Uani 1 1 d .
C65 C 0.5943(5) 0.8580(3) 0.16061(16) 0.0638(10) Uani 1 1 d .
F65 F 0.5086(3) 0.8838(2) 0.11528(10) 0.0962(8) Uani 1 1 d .
C66 C 0.5342(4) 0.8253(3) 0.21821(15) 0.0504(8) Uani 1 1 d .
F66 F 0.3893(2) 0.81724(18) 0.22466(9) 0.0664(6) Uani 1 1 d .
C71 C 0.6063(3) 0.7880(2) 0.39262(13) 0.0358(7) Uani 1 1 d .
C72 C 0.6351(3) 0.8966(3) 0.39550(14) 0.0414(7) Uani 1 1 d .
F72 F 0.6418(2) 0.96633(15) 0.34502(9) 0.0572(5) Uani 1 1 d .
C73 C 0.6576(4) 0.9413(3) 0.44831(16) 0.0472(8) Uani 1 1 d .
F73 F 0.6822(2) 1.04844(16) 0.44737(10) 0.0680(6) Uani 1 1 d .
C74 C 0.6536(3) 0.8772(3) 0.50188(15) 0.0481(8) Uani 1 1 d .
F74 F 0.6735(2) 0.92076(18) 0.55374(9) 0.0686(6) Uani 1 1 d .
C75 C 0.6279(3) 0.7684(3) 0.50197(14) 0.0451(8) Uani 1 1 d .
F75 F 0.6235(2) 0.70447(18) 0.55444(8) 0.0646(6) Uani 1 1 d .
C76 C 0.6041(3) 0.7272(3) 0.44855(14) 0.0400(7) Uani 1 1 d .
F76 F 0.5736(2) 0.62091(15) 0.45268(8) 0.0530(5) Uani 1 1 d .
C81 C 0.3837(3) 0.7328(3) 0.34940(13) 0.0410(7) Uani 1 1 d .
C82 C 0.2866(4) 0.8318(3) 0.35214(16) 0.0515(8) Uani 1 1 d .
F82 F 0.3396(2) 0.92917(17) 0.33555(10) 0.0687(6) Uani 1 1 d .
C83 C 0.1371(4) 0.8384(4) 0.37099(18) 0.0659(11) Uani 1 1 d .
F83 F 0.0511(3) 0.9391(2) 0.37232(13) 0.1006(9) Uani 1 1 d .
C84 C 0.0797(4) 0.7422(4) 0.38915(17) 0.0639(11) Uani 1 1 d .
F84 F -0.0633(2) 0.7470(3) 0.40973(11) 0.0985(9) Uani 1 1 d .
C85 C 0.1691(4) 0.6418(3) 0.38760(15) 0.0557(9) Uani 1 1 d .
F85 F 0.1130(2) 0.5471(2) 0.40607(11) 0.0837(7) Uani 1 1 d .
C86 C 0.3178(3) 0.6387(3) 0.36866(14) 0.0459(8) Uani 1 1 d .
F86 F 0.3974(2) 0.53527(16) 0.37070(9) 0.0564(5) Uani 1 1 d .

loop_
_atom_site_aniso_label
_atom_site_aniso_U_11
_atom_site_aniso_U_22
_atom_site_aniso_U_33
_atom_site_aniso_U_23
_atom_site_aniso_U_13
_atom_site_aniso_U_12
P1 0.0327(4) 0.0370(4) 0.0327(4) -0.0051(3) -0.0023(3) -0.0034(3)
B1 0.0374(19) 0.0353(18) 0.0383(19) -0.0052(14) -0.0053(15) -0.0014(15)
C1 0.0340(16) 0.0388(17) 0.0347(16) -0.0038(13) 0.0007(13) -0.0058(13)
O1 0.0478(13) 0.0454(13) 0.0453(12) -0.0080(10) -0.0140(10) 0.0015(10)
O2 0.0334(11) 0.0372(11) 0.0364(11) -0.0082(9) -0.0021(8) -0.0026(9)
C11 0.0336(16) 0.0371(16) 0.0381(16) -0.0049(13) -0.0027(12) -0.0026(13)
C12 0.0441(18) 0.0471(18) 0.0366(17) -0.0044(14) -0.0027(14) -0.0027(15)
C13 0.057(2) 0.070(2) 0.046(2) -0.0100(18) 0.0120(17) -0.0170(19)
C14 0.053(2) 0.071(2) 0.063(2) -0.003(2) 0.0106(18) -0.0243(19)
C15 0.050(2) 0.056(2) 0.058(2) -0.0087(17) -0.0028(17) -0.0165(17)
C16 0.0436(18) 0.0489(19) 0.0414(17) -0.0065(14) -0.0002(14) -0.0093(15)
C21 0.0429(18) 0.060(2) 0.0313(16) -0.0081(15) 0.0022(13) -0.0079(16)
C22 0.0454(19) 0.059(2) 0.0435(18) -0.0154(16) 0.0008(15) -0.0072(16)
C23 0.056(2) 0.065(2) 0.055(2) -0.0216(18) -0.0030(17) -0.0105(18)
C24 0.054(2) 0.083(3) 0.045(2) -0.0259(19) 0.0012(17) -0.013(2)
C25 0.049(2) 0.096(3) 0.0395(19) -0.0146(19) -0.0075(16) -0.006(2)
C26 0.0462(19) 0.070(2) 0.0334(17) -0.0102(16) -0.0020(14) 0.0007(17)
C31 0.050(2) 0.058(2) 0.055(2) -0.0141(17) -0.0069(16) -0.0018(17)
C32 0.049(2) 0.111(4) 0.072(3) -0.006(2) -0.005(2) -0.004(2)
C33 0.062(3) 0.060(2) 0.095(3) -0.010(2) -0.004(2) 0.005(2)
C34 0.074(3) 0.112(4) 0.056(2) -0.029(2) -0.007(2) -0.031(3)
C35 0.104(4) 0.164(5) 0.056(3) -0.038(3) 0.003(3) -0.054(4)
C36 0.086(3) 0.124(4) 0.065(3) -0.010(3) -0.013(2) -0.047(3)
C37 0.065(2) 0.081(3) 0.0367(19) -0.0096(18) -0.0103(17) 0.011(2)
C38 0.141(5) 0.075(3) 0.062(3) 0.000(2) 0.005(3) 0.008(3)
C39 0.078(3) 0.117(4) 0.075(3) -0.018(3) -0.031(2) 0.030(3)
C41 0.0398(17) 0.0421(17) 0.0371(16) -0.0046(13) -0.0061(13) -0.0064(14)
C42 0.052(2) 0.0421(18) 0.052(2) -0.0055(15) -0.0040(16) -0.0051(15)
C43 0.091(3) 0.0397(19) 0.064(2) -0.0116(17) -0.021(2) -0.0126(19)
C44 0.076(3) 0.054(2) 0.081(3) 0.005(2) -0.037(2) -0.026(2)
C45 0.055(2) 0.055(2) 0.081(3) -0.0008(19) -0.0275(19) -0.0184(18)
C46 0.0414(18) 0.055(2) 0.060(2) -0.0076(17) -0.0073(16) -0.0112(16)
C51 0.0409(17) 0.0449(18) 0.0369(16) -0.0055(14) -0.0066(13) -0.0017(14)
C52 0.0391(18) 0.062(2) 0.049(2) 0.0043(16) -0.0043(15) 0.0010(16)
C53 0.054(2) 0.077(3) 0.067(3) 0.010(2) -0.0242(19) -0.009(2)
C54 0.071(3) 0.089(3) 0.050(2) 0.013(2) -0.0235(19) -0.008(2)
C55 0.070(3) 0.083(3) 0.0328(18) 0.0024(17) -0.0074(17) -0.012(2)
C56 0.0468(19) 0.062(2) 0.0417(18) -0.0031(16) -0.0018(15) -0.0103(16)
C61 0.0482(19) 0.0368(17) 0.0398(17) -0.0043(13) -0.0050(14) -0.0033(14)
C62 0.057(2) 0.0382(17) 0.0381(17) -0.0037(14) -0.0001(15) -0.0061(15)
F62 0.0435(10) 0.0601(12) 0.0508(11) -0.0048(9) 0.0006(9) -0.0106(9)
C63 0.070(3) 0.044(2) 0.051(2) -0.0074(16) 0.0123(19) -0.0118(18)
F63 0.0798(16) 0.0732(15) 0.0712(15) -0.0053(11) 0.0279(12) -0.0237(12)
C64 0.104(3) 0.047(2) 0.041(2) 0.0010(16) 0.009(2) -0.013(2)
F64 0.147(3) 0.0903(17) 0.0443(13) 0.0135(12) 0.0158(14) -0.0197(17)
C65 0.097(3) 0.056(2) 0.040(2) 0.0040(17) -0.018(2) -0.007(2)
F65 0.138(2) 0.1029(19) 0.0506(13) 0.0163(13) -0.0388(15) -0.0123(17)
C66 0.064(2) 0.0433(19) 0.0446(19) -0.0034(15) -0.0138(16) -0.0038(17)
F66 0.0661(14) 0.0767(14) 0.0583(13) 0.0034(10) -0.0272(10) -0.0031(11)
C71 0.0277(15) 0.0376(16) 0.0405(17) -0.0069(13) -0.0006(12) -0.0011(12)
C72 0.0406(17) 0.0413(18) 0.0409(17) -0.0037(14) -0.0060(13) 0.0000(14)
F72 0.0780(14) 0.0402(10) 0.0538(12) 0.0001(9) -0.0118(10) -0.0083(9)
C73 0.0429(18) 0.0403(19) 0.059(2) -0.0143(16) -0.0093(15) 0.0004(15)
F73 0.0776(15) 0.0471(12) 0.0846(15) -0.0237(10) -0.0174(12) -0.0099(10)
C74 0.0370(17) 0.062(2) 0.047(2) -0.0252(17) -0.0111(14) 0.0023(16)
F74 0.0712(14) 0.0811(15) 0.0579(12) -0.0306(11) -0.0263(10) 0.0036(11)
C75 0.0402(18) 0.060(2) 0.0347(17) -0.0046(15) -0.0092(13) -0.0027(15)
F75 0.0719(14) 0.0839(15) 0.0393(11) 0.0033(10) -0.0101(9) -0.0163(11)
C76 0.0349(16) 0.0454(18) 0.0393(17) -0.0045(14) -0.0020(13) -0.0064(14)
F76 0.0668(13) 0.0501(11) 0.0447(11) 0.0010(8) -0.0053(9) -0.0202(9)
C81 0.0363(16) 0.0501(19) 0.0374(16) -0.0128(14) -0.0051(13) -0.0031(15)
C82 0.046(2) 0.054(2) 0.054(2) -0.0152(17) -0.0107(16) 0.0043(17)
F82 0.0670(14) 0.0522(12) 0.0826(15) -0.0115(11) -0.0155(11) 0.0139(11)
C83 0.043(2) 0.091(3) 0.058(2) -0.029(2) -0.0138(17) 0.026(2)
F83 0.0624(15) 0.114(2) 0.112(2) -0.0340(17) -0.0171(14) 0.0455(15)
C84 0.0307(19) 0.111(4) 0.051(2) -0.018(2) -0.0064(15) -0.006(2)
F84 0.0290(11) 0.186(3) 0.0771(16) -0.0283(17) 0.0006(10) -0.0028(14)
C85 0.042(2) 0.086(3) 0.0436(19) -0.0147(18) -0.0039(15) -0.021(2)
F85 0.0584(14) 0.122(2) 0.0786(16) -0.0109(14) 0.0051(11) -0.0480(14)
C86 0.0350(17) 0.063(2) 0.0397(17) -0.0129(15) -0.0019(13) -0.0054(16)
F86 0.0489(11) 0.0529(12) 0.0663(13) -0.0070(9) 0.0058(9) -0.0137(9)

loop_
_atom_type_symbol
_atom_type_description
_atom_type_scat_dispersion_real
_atom_type_scat_dispersion_imag
_atom_type_scat_source
C C 0.0181 0.0091 'International Tables Vol C Tables 4.2.6.8 and 6.1.1.4'
H H 0.0000 0.0000 'International Tables Vol C Tables 4.2.6.8 and 6.1.1.4'
B B 0.0090 0.0039 'International Tables Vol C Tables 4.2.6.8 and 6.1.1.4'
O O 0.0492 0.0322 'International Tables Vol C Tables 4.2.6.8 and 6.1.1.4'
F F 0.0727 0.0534 'International Tables Vol C Tables 4.2.6.8 and 6.1.1.4'
P P 0.2955 0.4335 'International Tables Vol C Tables 4.2.6.8 and 6.1.1.4'

loop_
_geom_angle_atom_site_label_1
_geom_angle_atom_site_label_2
_geom_angle_atom_site_label_3
_geom_angle
C41 P1 C51 115.24(15)
C41 P1 C11 117.67(14)
C51 P1 C11 105.57(14)
C41 P1 C1 103.96(14)
C51 P1 C1 112.24(14)
C11 P1 C1 101.43(13)
O2 B1 C71 105.8(2)
O2 B1 C61 103.2(2)
C71 B1 C61 115.5(3)
O2 B1 C81 111.0(2)
C71 B1 C81 104.3(2)
C61 B1 C81 116.5(3)
O1 C1 O2 128.6(3)
O1 C1 P1 116.3(2)
O2 C1 P1 115.0(2)
C1 O2 B1 118.5(2)
C12 C11 C16 119.4(3)
C12 C11 P1 129.5(2)
C16 C11 P1 111.1(2)
C13 C12 C11 116.7(3)
C13 C12 C21 116.6(3)
C11 C12 C21 126.6(3)
C14 C13 C12 123.2(3)
C14 C13 H13 118.4
C12 C13 H13 118.4
C13 C14 C15 119.8(3)
C13 C14 H14 120.1
C15 C14 H14 120.1
C14 C15 C16 118.9(3)
C14 C15 H15 120.5
C16 C15 H15 120.5
C15 C16 C11 121.8(3)
C15 C16 H16 119.1
C11 C16 H16 119.1
C26 C21 C22 119.8(3)
C26 C21 C12 119.5(3)
C22 C21 C12 120.2(3)
C23 C22 C21 118.9(3)
C23 C22 C31 118.4(3)
C21 C22 C31 122.7(3)
C24 C23 C22 122.6(4)
C24 C23 H23 118.7
C22 C23 H23 118.7
C23 C24 C25 117.6(3)
C23 C24 C34 120.9(4)
C25 C24 C34 121.5(4)
C24 C25 C26 123.0(3)
C24 C25 H25 118.5
C26 C25 H25 118.5
C25 C26 C21 118.0(3)
C25 C26 C37 120.2(3)
C21 C26 C37 121.7(3)
C22 C31 C33 114.9(3)
C22 C31 C32 109.2(3)
C33 C31 C32 109.3(3)
C22 C31 H31 107.7
C33 C31 H31 107.7
C32 C31 H31 107.7
C31 C32 H32A 109.5
C31 C32 H32B 109.5
H32A C32 H32B 109.5
C31 C32 H32C 109.5
H32A C32 H32C 109.5
H32B C32 H32C 109.5
C31 C33 H33A 109.5
C31 C33 H33B 109.5
H33A C33 H33B 109.5
C31 C33 H33C 109.5
H33A C33 H33C 109.5
H33B C33 H33C 109.5
C35 C34 C36 114.6(4)
C35 C34 C24 113.0(4)
C36 C34 C24 112.1(3)
C35 C34 H34 105.4
C36 C34 H34 105.4
C24 C34 H34 105.4
C34 C35 H35A 109.5
C34 C35 H35B 109.5
H35A C35 H35B 109.5
C34 C35 H35C 109.5
H35A C35 H35C 109.5
H35B C35 H35C 109.5
C34 C36 H36A 109.5
C34 C36 H36B 109.5
H36A C36 H36B 109.5
C34 C36 H36C 109.5
H36A C36 H36C 109.5
H36B C36 H36C 109.5
C26 C37 C39 113.4(4)
C26 C37 C38 109.7(3)
C39 C37 C38 111.1(4)
C26 C37 H37 107.5
C39 C37 H37 107.5
C38 C37 H37 107.5
C37 C38 H38A 109.5
C37 C38 H38B 109.5
H38A C38 H38B 109.5
C37 C38 H38C 109.5
H38A C38 H38C 109.5
H38B C38 H38C 109.5
C37 C39 H39A 109.5
C37 C39 H39B 109.5
H39A C39 H39B 109.5
C37 C39 H39C 109.5
H39A C39 H39C 109.5
H39B C39 H39C 109.5
C42 C41 C46 110.0(3)
C42 C41 P1 113.3(2)
C46 C41 P1 113.3(2)
C42 C41 H41 106.6
C46 C41 H41 106.6
P1 C41 H41 106.6
C43 C42 C41 109.7(3)
C43 C42 H42A 109.7
C41 C42 H42A 109.7
C43 C42 H42B 109.7
C41 C42 H42B 109.7
H42A C42 H42B 108.2
C44 C43 C42 111.9(3)
C44 C43 H43A 109.2
C42 C43 H43A 109.2
C44 C43 H43B 109.2
C42 C43 H43B 109.2
H43A C43 H43B 107.9
C43 C44 C45 111.1(3)
C43 C44 H44A 109.4
C45 C44 H44A 109.4
C43 C44 H44B 109.4
C45 C44 H44B 109.4
H44A C44 H44B 108.0
C44 C45 C46 111.4(3)
C44 C45 H45A 109.3
C46 C45 H45A 109.3
C44 C45 H45B 109.3
C46 C45 H45B 109.3
H45A C45 H45B 108.0
C45 C46 C41 109.8(3)
C45 C46 H46A 109.7
C41 C46 H46A 109.7
C45 C46 H46B 109.7
C41 C46 H46B 109.7
H46A C46 H46B 108.2
C56 C51 C52 112.3(3)
C56 C51 P1 115.6(2)
C52 C51 P1 111.8(2)
C56 C51 H51 105.3
C52 C51 H51 105.3
P1 C51 H51 105.3
C53 C52 C51 110.5(3)
C53 C52 H52A 109.5
C51 C52 H52A 109.5
C53 C52 H52B 109.5
C51 C52 H52B 109.5
H52A C52 H52B 108.1
C54 C53 C52 111.8(3)
C54 C53 H53A 109.3
C52 C53 H53A 109.3
C54 C53 H53B 109.3
C52 C53 H53B 109.3
H53A C53 H53B 107.9
C53 C54 C55 112.0(3)
C53 C54 H54A 109.2
C55 C54 H54A 109.2
C53 C54 H54B 109.2
C55 C54 H54B 109.2
H54A C54 H54B 107.9
C54 C55 C56 111.9(3)
C54 C55 H55A 109.2
C56 C55 H55A 109.2
C54 C55 H55B 109.2
C56 C55 H55B 109.2
H55A C55 H55B 107.9
C51 C56 C55 109.3(3)
C51 C56 H56A 109.8
C55 C56 H56A 109.8
C51 C56 H56B 109.8
C55 C56 H56B 109.8
H56A C56 H56B 108.3
C66 C61 C62 113.2(3)
C66 C61 B1 127.0(3)
C62 C61 B1 118.8(3)
F62 C62 C63 115.6(3)
F62 C62 C61 119.4(3)
C63 C62 C61 125.0(3)
F63 C63 C62 120.7(4)
F63 C63 C64 120.1(3)
C62 C63 C64 119.2(4)
F64 C64 C65 121.4(4)
F64 C64 C63 120.1(4)
C65 C64 C63 118.5(3)
F65 C65 C64 119.2(4)
F65 C65 C66 120.2(4)
C64 C65 C66 120.6(4)
F66 C66 C65 115.6(3)
F66 C66 C61 120.8(3)
C65 C66 C61 123.5(4)
C72 C71 C76 113.2(3)
C72 C71 B1 125.3(3)
C76 C71 B1 121.1(3)
F72 C72 C73 115.4(3)
F72 C72 C71 120.6(3)
C73 C72 C71 124.0(3)
F73 C73 C74 119.9(3)
F73 C73 C72 120.2(3)
C74 C73 C72 119.9(3)
F74 C74 C73 120.2(3)
F74 C74 C75 120.8(3)
C73 C74 C75 119.0(3)
F75 C75 C74 119.6(3)
F75 C75 C76 121.0(3)
C74 C75 C76 119.4(3)
F76 C76 C75 116.1(3)
F76 C76 C71 119.5(3)
C75 C76 C71 124.4(3)
C82 C81 C86 113.4(3)
C82 C81 B1 119.8(3)
C86 C81 B1 126.3(3)
F82 C82 C81 118.5(3)
F82 C82 C83 117.3(3)
C81 C82 C83 124.3(4)
F83 C83 C84 120.9(4)
F83 C83 C82 120.0(4)
C84 C83 C82 119.1(3)
F84 C84 C85 120.2(4)
F84 C84 C83 120.1(4)
C85 C84 C83 119.7(3)
F85 C85 C84 119.7(3)
F85 C85 C86 120.8(4)
C84 C85 C86 119.5(4)
F86 C86 C85 114.7(3)
F86 C86 C81 121.3(3)
C85 C86 C81 124.0(3)

loop_
_geom_bond_atom_site_label_1
_geom_bond_atom_site_label_2
_geom_bond_distance
P1 C41 1.817(3)
P1 C51 1.822(3)
P1 C11 1.822(3)
P1 C1 1.866(3)
B1 O2 1.554(4)
B1 C71 1.635(4)
B1 C61 1.638(5)
B1 C81 1.644(5)
C1 O1 1.212(3)
C1 O2 1.296(3)
C11 C12 1.405(4)
C11 C16 1.405(4)
C12 C13 1.397(5)
C12 C21 1.501(4)
C13 C14 1.373(5)
C13 H13 0.9400
C14 C15 1.374(5)
C14 H14 0.9400
C15 C16 1.379(4)
C15 H15 0.9400
C16 H16 0.9400
C21 C26 1.409(5)
C21 C22 1.410(5)
C22 C23 1.388(5)
C22 C31 1.523(5)
C23 C24 1.378(5)
C23 H23 0.9400
C24 C25 1.381(5)
C24 C34 1.520(5)
C25 C26 1.397(5)
C25 H25 0.9400
C26 C37 1.523(5)
C31 C33 1.525(5)
C31 C32 1.535(5)
C31 H31 0.9900
C32 H32A 0.9700
C32 H32B 0.9700
C32 H32C 0.9700
C33 H33A 0.9700
C33 H33B 0.9700
C33 H33C 0.9700
C34 C35 1.447(6)
C34 C36 1.495(6)
C34 H34 0.9900
C35 H35A 0.9700
C35 H35B 0.9700
C35 H35C 0.9700
C36 H36A 0.9700
C36 H36B 0.9700
C36 H36C 0.9700
C37 C39 1.526(6)
C37 C38 1.531(6)
C37 H37 0.9900
C38 H38A 0.9700
C38 H38B 0.9700
C38 H38C 0.9700
C39 H39A 0.9700
C39 H39B 0.9700
C39 H39C 0.9700
C41 C42 1.533(4)
C41 C46 1.540(4)
C41 H41 0.9900
C42 C43 1.525(5)
C42 H42A 0.9800
C42 H42B 0.9800
C43 C44 1.507(6)
C43 H43A 0.9800
C43 H43B 0.9800
C44 C45 1.516(5)
C44 H44A 0.9800
C44 H44B 0.9800
C45 C46 1.530(5)
C45 H45A 0.9800
C45 H45B 0.9800
C46 H46A 0.9800
C46 H46B 0.9800
C51 C56 1.520(4)
C51 C52 1.537(4)
C51 H51 0.9900
C52 C53 1.521(5)
C52 H52A 0.9800
C52 H52B 0.9800
C53 C54 1.495(5)
C53 H53A 0.9800
C53 H53B 0.9800
C54 C55 1.518(6)
C54 H54A 0.9800
C54 H54B 0.9800
C55 C56 1.539(5)
C55 H55A 0.9800
C55 H55B 0.9800
C56 H56A 0.9800
C56 H56B 0.9800
C61 C66 1.385(4)
C61 C62 1.389(5)
C62 F62 1.356(4)
C62 C63 1.366(5)
C63 F63 1.349(4)
C63 C64 1.376(6)
C64 F64 1.344(4)
C64 C65 1.364(6)
C65 F65 1.353(4)
C65 C66 1.375(5)
C66 F66 1.352(4)
C71 C72 1.388(4)
C71 C76 1.390(4)
C72 F72 1.348(3)
C72 C73 1.378(4)
C73 F73 1.347(4)
C73 C74 1.365(5)
C74 F74 1.345(3)
C74 C75 1.372(5)
C75 F75 1.344(4)
C75 C76 1.376(4)
C76 F76 1.351(3)
C81 C82 1.381(5)
C81 C86 1.386(5)
C82 F82 1.352(4)
C82 C83 1.386(5)
C83 F83 1.348(4)
C83 C84 1.363(6)
C84 F84 1.337(4)
C84 C85 1.360(6)
C85 F85 1.343(4)
C85 C86 1.382(5)
C86 F86 1.351(4)

loop_
_geom_torsion_atom_site_label_1
_geom_torsion_atom_site_label_2
_geom_torsion_atom_site_label_3
_geom_torsion_atom_site_label_4
_geom_torsion
C41 P1 C1 O1 -36.1(3)
C51 P1 C1 O1 -161.3(2)
C11 P1 C1 O1 86.4(2)
C41 P1 C1 O2 147.3(2)
C51 P1 C1 O2 22.1(3)
C11 P1 C1 O2 -90.2(2)
O1 C1 O2 B1 -4.0(4)
P1 C1 O2 B1 172.13(19)
C71 B1 O2 C1 -178.1(2)
C61 B1 O2 C1 -56.3(3)
C81 B1 O2 C1 69.3(3)
C41 P1 C11 C12 -1.1(3)
C51 P1 C11 C12 129.2(3)
C1 P1 C11 C12 -113.6(3)
C41 P1 C11 C16 178.3(2)
C51 P1 C11 C16 -51.5(3)
C1 P1 C11 C16 65.7(2)
C16 C11 C12 C13 1.3(5)
P1 C11 C12 C13 -179.4(3)
C16 C11 C12 C21 -177.0(3)
P1 C11 C12 C21 2.3(5)
C11 C12 C13 C14 0.5(5)
C21 C12 C13 C14 178.9(4)
C12 C13 C14 C15 -2.0(6)
C13 C14 C15 C16 1.8(6)
C14 C15 C16 C11 0.0(5)
C12 C11 C16 C15 -1.6(5)
P1 C11 C16 C15 179.0(3)
C13 C12 C21 C26 -93.9(4)
C11 C12 C21 C26 84.4(4)
C13 C12 C21 C22 77.8(4)
C11 C12 C21 C22 -103.9(4)
C26 C21 C22 C23 -2.7(5)
C12 C21 C22 C23 -174.4(3)
C26 C21 C22 C31 174.4(3)
C12 C21 C22 C31 2.7(5)
C21 C22 C23 C24 1.7(5)
C31 C22 C23 C24 -175.6(3)
C22 C23 C24 C25 -0.3(6)
C22 C23 C24 C34 178.6(3)
C23 C24 C25 C26 -0.1(6)
C34 C24 C25 C26 -178.9(3)
C24 C25 C26 C21 -1.0(5)
C24 C25 C26 C37 175.3(3)
C22 C21 C26 C25 2.4(5)
C12 C21 C26 C25 174.1(3)
C22 C21 C26 C37 -173.8(3)
C12 C21 C26 C37 -2.1(5)
C23 C22 C31 C33 -48.0(4)
C21 C22 C31 C33 134.9(3)
C23 C22 C31 C32 75.2(4)
C21 C22 C31 C32 -101.9(4)
C23 C24 C34 C35 -115.5(5)
C25 C24 C34 C35 63.4(5)
C23 C24 C34 C36 113.3(5)
C25 C24 C34 C36 -67.9(5)
C25 C26 C37 C39 42.3(5)
C21 C26 C37 C39 -141.5(3)
C25 C26 C37 C38 -82.5(5)
C21 C26 C37 C38 93.6(4)
C51 P1 C41 C42 -46.9(3)
C11 P1 C41 C42 78.7(3)
C1 P1 C41 C42 -170.1(2)
C51 P1 C41 C46 79.2(3)
C11 P1 C41 C46 -155.2(2)
C1 P1 C41 C46 -44.1(3)
C46 C41 C42 C43 58.2(4)
P1 C41 C42 C43 -173.9(2)
C41 C42 C43 C44 -57.3(4)
C42 C43 C44 C45 55.8(4)
C43 C44 C45 C46 -55.5(4)
C44 C45 C46 C41 56.8(4)
C42 C41 C46 C45 -58.3(4)
P1 C41 C46 C45 173.9(2)
C41 P1 C51 C56 -49.5(3)
C11 P1 C51 C56 178.9(2)
C1 P1 C51 C56 69.2(3)
C41 P1 C51 C52 80.7(3)
C11 P1 C51 C52 -50.9(3)
C1 P1 C51 C52 -160.5(2)
C56 C51 C52 C53 -55.6(4)
P1 C51 C52 C53 172.5(2)
C51 C52 C53 C54 54.6(4)
C52 C53 C54 C55 -55.3(5)
C53 C54 C55 C56 55.7(5)
C52 C51 C56 C55 55.3(4)
P1 C51 C56 C55 -174.7(2)
C54 C55 C56 C51 -54.9(4)
O2 B1 C61 C66 107.1(3)
C71 B1 C61 C66 -137.9(3)
C81 B1 C61 C66 -14.8(4)
O2 B1 C61 C62 -60.4(3)
C71 B1 C61 C62 54.6(4)
C81 B1 C61 C62 177.6(3)
C66 C61 C62 F62 179.9(3)
B1 C61 C62 F62 -10.9(4)
C66 C61 C62 C63 -1.1(5)
B1 C61 C62 C63 168.1(3)
F62 C62 C63 F63 -0.9(4)
C61 C62 C63 F63 -179.9(3)
F62 C62 C63 C64 -180.0(3)
C61 C62 C63 C64 1.0(5)
F63 C63 C64 F64 0.2(5)
C62 C63 C64 F64 179.3(3)
F63 C63 C64 C65 -179.1(3)
C62 C63 C64 C65 0.0(5)
F64 C64 C65 F65 0.6(6)
C63 C64 C65 F65 179.8(3)
F64 C64 C65 C66 179.9(3)
C63 C64 C65 C66 -0.9(6)
F65 C65 C66 F66 2.4(5)
C64 C65 C66 F66 -176.9(3)
F65 C65 C66 C61 -180.0(3)
C64 C65 C66 C61 0.7(6)
C62 C61 C66 F66 177.7(3)
B1 C61 C66 F66 9.6(5)
C62 C61 C66 C65 0.3(5)
B1 C61 C66 C65 -167.9(3)
O2 B1 C71 C72 138.2(3)
C61 B1 C71 C72 24.7(4)
C81 B1 C71 C72 -104.6(3)
O2 B1 C71 C76 -48.7(3)
C61 B1 C71 C76 -162.3(3)
C81 B1 C71 C76 68.5(3)
C76 C71 C72 F72 179.7(3)
B1 C71 C72 F72 -6.8(4)
C76 C71 C72 C73 -0.8(4)
B1 C71 C72 C73 172.7(3)
F72 C72 C73 F73 0.9(4)
C71 C72 C73 F73 -178.7(3)
F72 C72 C73 C74 -179.8(3)
C71 C72 C73 C74 0.6(5)
F73 C73 C74 F74 0.2(5)
C72 C73 C74 F74 -179.1(3)
F73 C73 C74 C75 179.8(3)
C72 C73 C74 C75 0.4(5)
F74 C74 C75 F75 -0.4(5)
C73 C74 C75 F75 -179.9(3)
F74 C74 C75 C76 178.3(3)
C73 C74 C75 C76 -1.3(5)
F75 C75 C76 F76 1.3(4)
C74 C75 C76 F76 -177.4(3)
F75 C75 C76 C71 179.8(3)
C74 C75 C76 C71 1.2(5)
C72 C71 C76 F76 178.4(3)
B1 C71 C76 F76 4.5(4)
C72 C71 C76 C75 -0.1(4)
B1 C71 C76 C75 -173.9(3)
O2 B1 C81 C82 -177.3(3)
C71 B1 C81 C82 69.2(3)
C61 B1 C81 C82 -59.5(4)
O2 B1 C81 C86 11.0(4)
C71 B1 C81 C86 -102.5(3)
C61 B1 C81 C86 128.8(3)
C86 C81 C82 F82 178.7(3)
B1 C81 C82 F82 6.0(4)
C86 C81 C82 C83 -1.2(5)
B1 C81 C82 C83 -173.9(3)
F82 C82 C83 F83 -0.1(5)
C81 C82 C83 F83 179.8(3)
F82 C82 C83 C84 -178.8(3)
C81 C82 C83 C84 1.1(6)
F83 C83 C84 F84 -1.3(6)
C82 C83 C84 F84 177.4(3)
F83 C83 C84 C85 -179.7(3)
C82 C83 C84 C85 -1.0(6)
F84 C84 C85 F85 0.9(5)
C83 C84 C85 F85 179.3(3)
F84 C84 C85 C86 -177.2(3)
C83 C84 C85 C86 1.2(5)
F85 C85 C86 F86 -0.2(4)
C84 C85 C86 F86 177.9(3)
F85 C85 C86 C81 -179.6(3)
C84 C85 C86 C81 -1.5(5)
C82 C81 C86 F86 -178.0(3)
B1 C81 C86 F86 -5.8(5)
C82 C81 C86 C85 1.4(5)
B1 C81 C86 C85 173.5(3)
